data_4315004
loop_
_publ_author_name
'Kensha Marie Clark'
'Joseph W. Ziller'
'Alan F. Heyduk'

_publ_section_title
;
 Steric Control of Coordination Geometry in Titanium-Imido Complexes of
 N,N'-bis(arylimino)acenaphthylene Ligands
;
_journal_name_full 'Inorganic Chemistry'
_journal_page_first 2222
_journal_page_last 2231
_journal_paper_doi 10.1021/ic902101z
_journal_volume 49
_journal_year 2010
_chemical_formula_sum 'C31 H30 Cl6 N2 Ti'
_chemical_formula_weight 691.17
_chemical_name_systematic
; 
 ? 
;
_space_group_IT_number 33
_symmetry_cell_setting orthorhombic
_symmetry_space_group_name_Hall 'P 2c -2n'
_symmetry_space_group_name_H-M 'P n a 21'
_atom_sites_solution_hydrogens mixed
_atom_sites_solution_primary direct
_atom_sites_solution_secondary difmap
_audit_creation_method SHELXTL
_cell_angle_alpha 90.00
_cell_angle_beta 90.00
_cell_angle_gamma 90.00
_cell_formula_units_Z 4
_cell_length_a 19.5926(16)
_cell_length_b 18.4456(15)
_cell_length_c 8.7253(7)
_cell_measurement_temperature 163(2)
_cell_volume 3153.3(4)
_computing_cell_refinement 'Bruker SMART/SAINT'
_computing_data_collection 'Bruker SMART'
_computing_data_reduction 'Bruker SAINT'
_computing_molecular_graphics 'Bruker SHELXTL'
_computing_publication_material 'Bruker SHELXTL'
_computing_structure_refinement 'Bruker SHELXTL'
_computing_structure_solution 'Bruker SHELXTL'
_diffrn_ambient_temperature 163(2)
_diffrn_measured_fraction_theta_full 0.998
_diffrn_measured_fraction_theta_max 0.998
_diffrn_measurement_device_type 'CCD area detector'
_diffrn_measurement_method 'phi and omega scans'
_diffrn_radiation_monochromator graphite
_diffrn_radiation_source 'normal-focus sealed tube'
_diffrn_radiation_type MoK\a
_diffrn_radiation_wavelength 0.71073
_diffrn_reflns_av_R_equivalents 0.0276
_diffrn_reflns_av_sigmaI/netI 0.0240
_diffrn_reflns_limit_h_max 25
_diffrn_reflns_limit_h_min -25
_diffrn_reflns_limit_k_max 23
_diffrn_reflns_limit_k_min -24
_diffrn_reflns_limit_l_max 11
_diffrn_reflns_limit_l_min -11
_diffrn_reflns_number 33904
_diffrn_reflns_theta_full 28.28
_diffrn_reflns_theta_max 28.28
_diffrn_reflns_theta_min 1.52
_diffrn_standards_decay_% '< 1.0'
_diffrn_standards_interval_count 'initial 50 frames recollected'
_diffrn_standards_number '50 frames'
_exptl_absorpt_coefficient_mu 0.805
_exptl_absorpt_correction_T_max 0.8754
_exptl_absorpt_correction_T_min 0.7828
_exptl_absorpt_correction_type multi-scan
_exptl_absorpt_process_details 'Bruker SADABS'
_exptl_crystal_colour red
_exptl_crystal_density_diffrn 1.456
_exptl_crystal_density_meas ?
_exptl_crystal_density_method 'not measured'
_exptl_crystal_description hexagon
_exptl_crystal_F_000 1416
_exptl_crystal_size_max 0.32
_exptl_crystal_size_mid 0.28
_exptl_crystal_size_min 0.17
_refine_diff_density_max 0.426
_refine_diff_density_min -0.577
_refine_diff_density_rms 0.057
_refine_ls_abs_structure_details 'Flack H D (1983), Acta Cryst. A39, 876-881'
_refine_ls_abs_structure_Flack 0.005(19)
_refine_ls_extinction_method none
_refine_ls_goodness_of_fit_ref 1.061
_refine_ls_hydrogen_treatment mixed
_refine_ls_matrix_type full
_refine_ls_number_parameters 419
_refine_ls_number_reflns 7786
_refine_ls_number_restraints 1
_refine_ls_restrained_S_all 1.061
_refine_ls_R_factor_all 0.0326
_refine_ls_R_factor_gt 0.0290
_refine_ls_shift/su_max 0.001
_refine_ls_shift/su_mean 0.000
_refine_ls_structure_factor_coef Fsqd
_refine_ls_weighting_details 'calc w=1/[\s^2^(Fo^2^)+(0.0462P)^2^+0.9264P] where P=(Fo^2^+2Fc^2^)/3'
_refine_ls_weighting_scheme calc
_refine_ls_wR_factor_gt 0.0757
_refine_ls_wR_factor_ref 0.0788
_reflns_number_gt 7315
_reflns_number_total 7786
_reflns_threshold_expression >2sigma(I)
_cod_data_source_file ic902101z_si_001_1.cif
_cod_data_source_block afh83
_cod_depositor_comments
;
The following automatic conversions were performed:

'_symmetry_cell_setting' value 'Orthorhombic' changed to
'orthorhombic' according to the built-in table from CIF Core
dictionary named 'cif_core.dic' version 2.4.1 from 2010-06-29.

Automatic conversion script
Id: cif_fix_values 1646 2011-03-28 12:23:43Z adriana 

The following automatic conversions were performed:

'_exptl_crystal_density_meas' value 'n/a' was changed to '?' - the
value is perceived as not measured.

Automatic conversion script
Id: cif_fix_values 3008 2015-01-20 13:52:24Z robertas 

The following automatic conversions were performed:

'_atom_sites_solution_hydrogens' value 'difmap & geom' was changed to
'mixed'.

Automatic conversion script
Id: cif_fix_values 6452 2018-10-05 10:23:21Z andrius 
;
_cod_database_code 4315004

loop_
_symmetry_equiv_pos_as_xyz
'x, y, z'
'-x, -y, z+1/2'
'x+1/2, -y+1/2, z'
'-x+1/2, y+1/2, z+1/2'

loop_
_atom_site_label
_atom_site_type_symbol
_atom_site_fract_x
_atom_site_fract_y
_atom_site_fract_z
_atom_site_U_iso_or_equiv
_atom_site_adp_type
_atom_site_occupancy
_atom_site_symmetry_multiplicity
_atom_site_calc_flag
_atom_site_refinement_flags
_atom_site_disorder_assembly
_atom_site_disorder_group
Ti1 Ti 0.191323(16) 0.747034(17) 0.36018(5) 0.01666(7) Uani 1 1 d . . .
Cl1 Cl 0.25369(3) 0.84503(3) 0.41188(7) 0.02816(11) Uani 1 1 d . . .
Cl2 Cl 0.09597(2) 0.79263(3) 0.25557(6) 0.02553(10) Uani 1 1 d . . .
Cl3 Cl 0.14836(3) 0.74667(3) 0.60396(6) 0.02624(11) Uani 1 1 d . . .
Cl4 Cl 0.24399(2) 0.72802(3) 0.12823(6) 0.02218(10) Uani 1 1 d . . .
N1 N 0.26836(8) 0.66537(8) 0.44782(18) 0.0153(3) Uani 1 1 d . . .
N2 N 0.14420(7) 0.63579(8) 0.32438(17) 0.0158(3) Uani 1 1 d . . .
C1 C 0.25485(8) 0.59985(10) 0.4107(2) 0.0146(3) Uani 1 1 d . . .
C2 C 0.29042(9) 0.53055(10) 0.4309(2) 0.0166(3) Uani 1 1 d . . .
C3 C 0.35234(9) 0.50960(11) 0.4926(2) 0.0190(4) Uani 1 1 d . . .
C4 C 0.36931(10) 0.43537(11) 0.4894(2) 0.0231(4) Uani 1 1 d . . .
C5 C 0.32641(10) 0.38313(11) 0.4299(2) 0.0229(4) Uani 1 1 d . . .
C6 C 0.26242(9) 0.40323(10) 0.3664(2) 0.0191(4) Uani 1 1 d . . .
C7 C 0.21236(11) 0.35609(11) 0.3033(3) 0.0238(4) Uani 1 1 d . . .
C8 C 0.15153(11) 0.38334(11) 0.2478(3) 0.0248(4) Uani 1 1 d . . .
C9 C 0.13613(10) 0.45814(11) 0.2511(2) 0.0216(4) Uani 1 1 d . . .
C10 C 0.18364(9) 0.50497(10) 0.3122(2) 0.0167(3) Uani 1 1 d . . .
C11 C 0.18681(9) 0.58351(9) 0.3382(2) 0.0151(3) Uani 1 1 d . . .
C12 C 0.24612(9) 0.47709(10) 0.3687(2) 0.0169(3) Uani 1 1 d . . .
C13 C 0.32651(9) 0.67765(10) 0.5474(2) 0.0162(3) Uani 1 1 d . . .
C14 C 0.31988(9) 0.65867(10) 0.7020(2) 0.0178(3) Uani 1 1 d . . .
C15 C 0.37570(10) 0.67120(11) 0.7983(2) 0.0215(4) Uani 1 1 d . . .
C16 C 0.43684(9) 0.69910(11) 0.7442(3) 0.0227(4) Uani 1 1 d . . .
C17 C 0.44241(10) 0.71395(10) 0.5887(3) 0.0219(4) Uani 1 1 d . . .
C18 C 0.38819(9) 0.70454(10) 0.4867(2) 0.0187(4) Uani 1 1 d . . .
C19 C 0.25774(10) 0.62159(12) 0.7679(2) 0.0245(4) Uani 1 1 d . . .
H19A H 0.2559 0.6301 0.8787 0.057(10) Uiso 1 1 calc R . .
H19B H 0.2605 0.5694 0.7480 0.086(14) Uiso 1 1 calc R . .
H19C H 0.2165 0.6413 0.7197 0.091(14) Uiso 1 1 calc R . .
C20 C 0.49582(11) 0.71127(14) 0.8529(3) 0.0346(5) Uani 1 1 d . . .
H20C H 0.4952 0.7616 0.8891 0.108(17) Uiso 1 1 calc R . .
H20A H 0.5389 0.7017 0.7996 0.094(14) Uiso 1 1 calc R . .
H20B H 0.4916 0.6784 0.9407 0.067(11) Uiso 1 1 calc R . .
C21 C 0.39729(10) 0.71917(12) 0.3192(2) 0.0239(4) Uani 1 1 d . . .
H21A H 0.3879 0.6748 0.2610 0.055(9) Uiso 1 1 calc R . .
H21B H 0.4443 0.7349 0.2998 0.054(10) Uiso 1 1 calc R . .
H21C H 0.3656 0.7574 0.2871 0.038(8) Uiso 1 1 calc R . .
C22 C 0.07402(9) 0.61835(10) 0.2827(2) 0.0155(3) Uani 1 1 d . . .
C23 C 0.05479(9) 0.61595(11) 0.1285(2) 0.0197(4) Uani 1 1 d . . .
C24 C -0.01298(10) 0.59985(11) 0.0945(2) 0.0218(4) Uani 1 1 d . . .
C25 C -0.06120(9) 0.58618(11) 0.2085(3) 0.0217(4) Uani 1 1 d . . .
C26 C -0.03953(9) 0.58721(10) 0.3590(3) 0.0206(4) Uani 1 1 d . . .
C27 C 0.02781(9) 0.60301(10) 0.4010(2) 0.0175(3) Uani 1 1 d . . .
C28 C 0.10519(10) 0.62800(14) 0.0011(2) 0.0279(4) Uani 1 1 d . . .
H28A H 0.1212 0.6783 0.0037 0.040(8) Uiso 1 1 calc R . .
H28B H 0.0831 0.6184 -0.0977 0.041(8) Uiso 1 1 calc R . .
H28C H 0.1441 0.5952 0.0141 0.043(8) Uiso 1 1 calc R . .
C29 C -0.13396(10) 0.56964(14) 0.1683(3) 0.0319(5) Uani 1 1 d . . .
H29A H -0.1543 0.5396 0.2489 0.046(8) Uiso 1 1 calc R . .
H29B H -0.1355 0.5435 0.0706 0.034(7) Uiso 1 1 calc R . .
H29C H -0.1596 0.6150 0.1590 0.053(9) Uiso 1 1 calc R . .
C30 C 0.04652(10) 0.60112(12) 0.5684(2) 0.0230(4) Uani 1 1 d . . .
H30A H 0.0961 0.6055 0.5792 0.042(8) Uiso 1 1 calc R . .
H30B H 0.0314 0.5551 0.6132 0.043(8) Uiso 1 1 calc R . .
H30C H 0.0242 0.6415 0.6216 0.061(10) Uiso 1 1 calc R . .
C31 C 0.0976(3) 0.9549(3) 0.4534(8) 0.127(3) Uani 1 1 d . . .
H31A H 0.0874 0.9086 0.5064 0.153 Uiso 1 1 calc R . .
H31B H 0.1350 0.9453 0.3798 0.153 Uiso 1 1 calc R . .
Cl5 Cl 0.12639(7) 1.01546(5) 0.58640(10) 0.0759(3) Uani 1 1 d . . .
Cl6 Cl 0.02585(4) 0.98056(5) 0.35083(13) 0.0663(2) Uani 1 1 d . . .
H3 H 0.3833(15) 0.5488(17) 0.529(4) 0.041(8) Uiso 1 1 d . . .
H4 H 0.4195(12) 0.4222(13) 0.530(3) 0.021(6) Uiso 1 1 d . . .
H5 H 0.3412(11) 0.3319(11) 0.430(3) 0.011(5) Uiso 1 1 d . . .
H7 H 0.2218(13) 0.3076(15) 0.300(3) 0.027(6) Uiso 1 1 d . . .
H8 H 0.1198(13) 0.3464(15) 0.207(3) 0.031(7) Uiso 1 1 d . . .
H9 H 0.0950(13) 0.4770(15) 0.204(3) 0.030(7) Uiso 1 1 d . . .
H15 H 0.3699(12) 0.6583(13) 0.905(3) 0.022(6) Uiso 1 1 d . . .
H17 H 0.4861(17) 0.7303(18) 0.558(4) 0.050(9) Uiso 1 1 d . . .
H24 H -0.0218(12) 0.5974(13) 0.002(3) 0.022(6) Uiso 1 1 d . . .
H26 H -0.0688(12) 0.5797(13) 0.435(3) 0.021(6) Uiso 1 1 d . . .

loop_
_atom_site_aniso_label
_atom_site_aniso_U_11
_atom_site_aniso_U_22
_atom_site_aniso_U_33
_atom_site_aniso_U_23
_atom_site_aniso_U_13
_atom_site_aniso_U_12
Ti1 0.01438(13) 0.01429(14) 0.02131(15) 0.00021(13) 0.00068(13) 0.00009(11)
Cl1 0.0269(2) 0.0213(2) 0.0363(3) -0.0035(2) 0.0027(2) -0.00748(18)
Cl2 0.0186(2) 0.0231(2) 0.0349(3) 0.00353(19) -0.00278(19) 0.00418(17)
Cl3 0.0280(2) 0.0255(2) 0.0252(2) -0.00543(19) 0.00815(19) -0.00137(18)
Cl4 0.0206(2) 0.0256(2) 0.0204(2) 0.00257(18) 0.00211(18) 0.00014(17)
N1 0.0115(6) 0.0160(7) 0.0183(7) -0.0005(6) 0.0000(6) -0.0008(5)
N2 0.0132(7) 0.0176(7) 0.0166(7) 0.0004(6) -0.0008(5) -0.0008(5)
C1 0.0121(7) 0.0163(8) 0.0153(8) 0.0006(7) 0.0025(6) 0.0002(6)
C2 0.0159(8) 0.0153(8) 0.0186(8) 0.0002(7) 0.0023(7) 0.0003(6)
C3 0.0169(8) 0.0209(9) 0.0192(9) 0.0001(7) -0.0010(7) 0.0004(7)
C4 0.0189(9) 0.0212(10) 0.0292(10) 0.0032(8) 0.0004(8) 0.0033(7)
C5 0.0239(9) 0.0166(9) 0.0282(10) 0.0017(8) 0.0036(8) 0.0033(7)
C6 0.0218(8) 0.0152(8) 0.0203(9) -0.0006(7) 0.0030(8) -0.0005(6)
C7 0.0289(10) 0.0139(9) 0.0284(10) -0.0041(7) 0.0017(8) -0.0016(7)
C8 0.0270(10) 0.0194(9) 0.0280(10) -0.0051(8) -0.0025(8) -0.0077(7)
C9 0.0202(9) 0.0228(9) 0.0219(9) -0.0027(8) -0.0008(8) -0.0031(7)
C10 0.0167(8) 0.0170(8) 0.0164(8) -0.0016(6) 0.0015(6) -0.0021(6)
C11 0.0155(7) 0.0164(8) 0.0134(8) -0.0003(6) 0.0014(7) -0.0019(6)
C12 0.0177(8) 0.0161(8) 0.0167(8) -0.0007(7) 0.0018(7) -0.0019(6)
C13 0.0132(8) 0.0141(8) 0.0212(9) -0.0026(7) -0.0014(7) -0.0003(6)
C14 0.0159(8) 0.0178(8) 0.0198(8) -0.0022(7) 0.0006(7) -0.0008(6)
C15 0.0219(9) 0.0211(9) 0.0215(9) -0.0034(8) -0.0034(7) 0.0024(7)
C16 0.0178(9) 0.0203(9) 0.0300(10) -0.0031(8) -0.0051(8) -0.0004(7)
C17 0.0144(8) 0.0178(9) 0.0333(11) -0.0013(8) -0.0010(8) -0.0018(6)
C18 0.0156(8) 0.0152(8) 0.0251(10) -0.0005(7) 0.0011(7) 0.0000(7)
C19 0.0191(9) 0.0338(11) 0.0207(9) 0.0012(8) 0.0017(7) -0.0059(8)
C20 0.0232(10) 0.0437(13) 0.0370(12) 0.0041(11) -0.0130(10) -0.0080(9)
C21 0.0167(9) 0.0297(11) 0.0254(10) 0.0023(8) 0.0007(7) -0.0031(7)
C22 0.0118(7) 0.0160(8) 0.0188(9) -0.0014(7) -0.0013(6) -0.0010(6)
C23 0.0168(8) 0.0246(9) 0.0179(9) -0.0002(7) -0.0017(7) -0.0005(7)
C24 0.0201(9) 0.0262(10) 0.0191(9) -0.0031(8) -0.0051(8) -0.0002(7)
C25 0.0145(8) 0.0237(9) 0.0270(10) -0.0060(8) -0.0019(7) 0.0001(7)
C26 0.0151(8) 0.0246(9) 0.0221(9) -0.0033(8) 0.0033(8) -0.0031(6)
C27 0.0179(8) 0.0165(8) 0.0181(9) -0.0001(6) -0.0013(7) -0.0002(6)
C28 0.0212(9) 0.0427(13) 0.0197(10) 0.0004(9) -0.0003(8) -0.0035(9)
C29 0.0145(9) 0.0492(14) 0.0319(12) -0.0151(10) -0.0030(8) -0.0023(8)
C30 0.0209(9) 0.0289(10) 0.0193(9) 0.0027(8) -0.0014(7) -0.0047(8)
C31 0.097(3) 0.105(4) 0.180(6) -0.094(4) -0.083(4) 0.056(3)
Cl5 0.1307(9) 0.0516(5) 0.0453(4) -0.0020(4) -0.0282(5) 0.0030(5)
Cl6 0.0406(4) 0.0804(6) 0.0778(6) -0.0147(5) 0.0002(4) 0.0180(4)

loop_
_atom_type_symbol
_atom_type_description
_atom_type_scat_dispersion_real
_atom_type_scat_dispersion_imag
_atom_type_scat_source
C C 0.0033 0.0016 'International Tables Vol C Tables 4.2.6.8 and 6.1.1.4'
H H 0.0000 0.0000 'International Tables Vol C Tables 4.2.6.8 and 6.1.1.4'
N N 0.0061 0.0033 'International Tables Vol C Tables 4.2.6.8 and 6.1.1.4'
Cl Cl 0.1484 0.1585 'International Tables Vol C Tables 4.2.6.8 and 6.1.1.4'
Ti Ti 0.2776 0.4457 'International Tables Vol C Tables 4.2.6.8 and 6.1.1.4'

loop_
_geom_angle_atom_site_label_1
_geom_angle_atom_site_label_2
_geom_angle_atom_site_label_3
_geom_angle
_geom_angle_site_symmetry_1
_geom_angle_site_symmetry_3
_geom_angle_publ_flag
Cl1 Ti1 Cl2 103.59(2) . . ?
Cl1 Ti1 N1 96.07(4) . . ?
Cl2 Ti1 N1 160.33(4) . . ?
Cl1 Ti1 N2 169.60(4) . . ?
Cl2 Ti1 N2 86.80(4) . . ?
N1 Ti1 N2 73.53(5) . . ?
Cl1 Ti1 Cl3 90.91(2) . . ?
Cl2 Ti1 Cl3 94.19(2) . . ?
N1 Ti1 Cl3 85.95(4) . . ?
N2 Ti1 Cl3 88.61(4) . . ?
Cl1 Ti1 Cl4 93.20(2) . . ?
Cl2 Ti1 Cl4 94.18(2) . . ?
N1 Ti1 Cl4 84.07(4) . . ?
N2 Ti1 Cl4 85.62(4) . . ?
Cl3 Ti1 Cl4 169.55(2) . . ?
C1 N1 C13 117.51(15) . . ?
C1 N1 Ti1 113.88(12) . . ?
C13 N1 Ti1 128.44(12) . . ?
C11 N2 C22 118.16(15) . . ?
C11 N2 Ti1 113.71(12) . . ?
C22 N2 Ti1 128.08(11) . . ?
N1 C1 C2 134.00(17) . . ?
N1 C1 C11 118.60(16) . . ?
C2 C1 C11 107.27(15) . . ?
C3 C2 C12 119.39(17) . . ?
C3 C2 C1 135.04(17) . . ?
C12 C2 C1 105.57(15) . . ?
C2 C3 C4 118.10(18) . . ?
C5 C4 C3 122.82(18) . . ?
C4 C5 C6 120.14(18) . . ?
C12 C6 C5 116.76(17) . . ?
C12 C6 C7 116.33(17) . . ?
C5 C6 C7 126.90(18) . . ?
C8 C7 C6 120.57(18) . . ?
C7 C8 C9 122.18(18) . . ?
C10 C9 C8 118.43(18) . . ?
C9 C10 C12 119.41(17) . . ?
C9 C10 C11 135.03(18) . . ?
C12 C10 C11 105.55(15) . . ?
N2 C11 C10 134.49(17) . . ?
N2 C11 C1 117.76(16) . . ?
C10 C11 C1 107.45(15) . . ?
C6 C12 C10 123.08(16) . . ?
C6 C12 C2 122.78(16) . . ?
C10 C12 C2 114.13(16) . . ?
C14 C13 C18 121.97(17) . . ?
C14 C13 N1 117.72(16) . . ?
C18 C13 N1 120.24(17) . . ?
C15 C14 C13 117.71(17) . . ?
C15 C14 C19 118.48(18) . . ?
C13 C14 C19 123.70(17) . . ?
C16 C15 C14 122.2(2) . . ?
C15 C16 C17 118.26(18) . . ?
C15 C16 C20 120.1(2) . . ?
C17 C16 C20 121.59(19) . . ?
C16 C17 C18 122.59(18) . . ?
C17 C18 C13 117.16(18) . . ?
C17 C18 C21 120.63(17) . . ?
C13 C18 C21 122.15(17) . . ?
C23 C22 C27 121.89(17) . . ?
C23 C22 N2 120.05(16) . . ?
C27 C22 N2 118.05(16) . . ?
C24 C23 C22 117.93(18) . . ?
C24 C23 C28 120.03(18) . . ?
C22 C23 C28 122.01(17) . . ?
C23 C24 C25 122.21(19) . . ?
C26 C25 C24 117.87(17) . . ?
C26 C25 C29 121.18(19) . . ?
C24 C25 C29 120.9(2) . . ?
C25 C26 C27 122.81(18) . . ?
C26 C27 C22 117.25(17) . . ?
C26 C27 C30 118.60(17) . . ?
C22 C27 C30 124.14(17) . . ?
Cl5 C31 Cl6 116.1(2) . . ?

loop_
_geom_bond_atom_site_label_1
_geom_bond_atom_site_label_2
_geom_bond_distance
_geom_bond_site_symmetry_2
_geom_bond_publ_flag
Ti1 Cl1 2.2280(6) . ?
Ti1 Cl2 2.2430(6) . ?
Ti1 N1 2.2654(16) . ?
Ti1 N2 2.2717(16) . ?
Ti1 Cl3 2.2875(6) . ?
Ti1 Cl4 2.2986(6) . ?
N1 C1 1.279(2) . ?
N1 C13 1.450(2) . ?
N2 C11 1.281(2) . ?
N2 C22 1.458(2) . ?
C1 C2 1.467(2) . ?
C1 C11 1.506(2) . ?
C2 C3 1.382(3) . ?
C2 C12 1.421(2) . ?
C3 C4 1.409(3) . ?
C4 C5 1.380(3) . ?
C5 C6 1.420(3) . ?
C6 C12 1.399(3) . ?
C6 C7 1.422(3) . ?
C7 C8 1.381(3) . ?
C8 C9 1.413(3) . ?
C9 C10 1.377(3) . ?
C10 C12 1.416(3) . ?
C10 C11 1.468(2) . ?
C13 C14 1.400(3) . ?
C13 C18 1.409(3) . ?
C14 C15 1.398(3) . ?
C14 C19 1.510(3) . ?
C15 C16 1.386(3) . ?
C16 C17 1.388(3) . ?
C16 C20 1.512(3) . ?
C17 C18 1.397(3) . ?
C18 C21 1.497(3) . ?
C22 C23 1.398(3) . ?
C22 C27 1.402(3) . ?
C23 C24 1.392(3) . ?
C23 C28 1.504(3) . ?
C24 C25 1.394(3) . ?
C25 C26 1.381(3) . ?
C25 C29 1.499(3) . ?
C26 C27 1.400(3) . ?
C27 C30 1.506(3) . ?
C31 Cl5 1.707(4) . ?
C31 Cl6 1.733(4) . ?

loop_
_geom_torsion_atom_site_label_1
_geom_torsion_atom_site_label_2
_geom_torsion_atom_site_label_3
_geom_torsion_atom_site_label_4
_geom_torsion
_geom_torsion_site_symmetry_1
_geom_torsion_site_symmetry_2
_geom_torsion_site_symmetry_3
_geom_torsion_site_symmetry_4
_geom_torsion_publ_flag
Cl1 Ti1 N1 C1 -167.79(13) . . . . ?
Cl2 Ti1 N1 C1 10.6(2) . . . . ?
N2 Ti1 N1 C1 11.98(13) . . . . ?
Cl3 Ti1 N1 C1 101.72(13) . . . . ?
Cl4 Ti1 N1 C1 -75.18(13) . . . . ?
Cl1 Ti1 N1 C13 17.09(15) . . . . ?
Cl2 Ti1 N1 C13 -164.49(12) . . . . ?
N2 Ti1 N1 C13 -163.13(16) . . . . ?
Cl3 Ti1 N1 C13 -73.39(15) . . . . ?
Cl4 Ti1 N1 C13 109.70(15) . . . . ?
Cl1 Ti1 N2 C11 -12.6(3) . . . . ?
Cl2 Ti1 N2 C11 165.68(12) . . . . ?
N1 Ti1 N2 C11 -13.86(12) . . . . ?
Cl3 Ti1 N2 C11 -100.04(12) . . . . ?
Cl4 Ti1 N2 C11 71.24(12) . . . . ?
Cl1 Ti1 N2 C22 170.1(2) . . . . ?
Cl2 Ti1 N2 C22 -11.65(14) . . . . ?
N1 Ti1 N2 C22 168.81(16) . . . . ?
Cl3 Ti1 N2 C22 82.63(14) . . . . ?
Cl4 Ti1 N2 C22 -106.09(14) . . . . ?
C13 N1 C1 C2 -8.9(3) . . . . ?
Ti1 N1 C1 C2 175.39(17) . . . . ?
C13 N1 C1 C11 166.42(15) . . . . ?
Ti1 N1 C1 C11 -9.3(2) . . . . ?
N1 C1 C2 C3 -2.5(4) . . . . ?
C11 C1 C2 C3 -178.2(2) . . . . ?
N1 C1 C2 C12 177.5(2) . . . . ?
C11 C1 C2 C12 1.8(2) . . . . ?
C12 C2 C3 C4 0.7(3) . . . . ?
C1 C2 C3 C4 -179.3(2) . . . . ?
C2 C3 C4 C5 -1.1(3) . . . . ?
C3 C4 C5 C6 0.8(3) . . . . ?
C4 C5 C6 C12 -0.2(3) . . . . ?
C4 C5 C6 C7 -178.9(2) . . . . ?
C12 C6 C7 C8 0.2(3) . . . . ?
C5 C6 C7 C8 178.8(2) . . . . ?
C6 C7 C8 C9 -0.1(3) . . . . ?
C7 C8 C9 C10 -0.2(3) . . . . ?
C8 C9 C10 C12 0.4(3) . . . . ?
C8 C9 C10 C11 -178.9(2) . . . . ?
C22 N2 C11 C10 4.6(3) . . . . ?
Ti1 N2 C11 C10 -173.00(17) . . . . ?
C22 N2 C11 C1 -168.23(16) . . . . ?
Ti1 N2 C11 C1 14.2(2) . . . . ?
C9 C10 C11 N2 6.8(4) . . . . ?
C12 C10 C11 N2 -172.6(2) . . . . ?
C9 C10 C11 C1 -179.9(2) . . . . ?
C12 C10 C11 C1 0.80(19) . . . . ?
N1 C1 C11 N2 -3.5(3) . . . . ?
C2 C1 C11 N2 173.03(16) . . . . ?
N1 C1 C11 C10 -178.12(17) . . . . ?
C2 C1 C11 C10 -1.6(2) . . . . ?
C5 C6 C12 C10 -178.76(18) . . . . ?
C7 C6 C12 C10 0.0(3) . . . . ?
C5 C6 C12 C2 -0.1(3) . . . . ?
C7 C6 C12 C2 178.71(18) . . . . ?
C9 C10 C12 C6 -0.3(3) . . . . ?
C11 C10 C12 C6 179.13(18) . . . . ?
C9 C10 C12 C2 -179.09(18) . . . . ?
C11 C10 C12 C2 0.4(2) . . . . ?
C3 C2 C12 C6 -0.2(3) . . . . ?
C1 C2 C12 C6 179.84(18) . . . . ?
C3 C2 C12 C10 178.61(17) . . . . ?
C1 C2 C12 C10 -1.4(2) . . . . ?
C1 N1 C13 C14 -73.3(2) . . . . ?
Ti1 N1 C13 C14 101.69(18) . . . . ?
C1 N1 C13 C18 103.8(2) . . . . ?
Ti1 N1 C13 C18 -81.3(2) . . . . ?
C18 C13 C14 C15 3.7(3) . . . . ?
N1 C13 C14 C15 -179.36(16) . . . . ?
C18 C13 C14 C19 -172.54(18) . . . . ?
N1 C13 C14 C19 4.4(3) . . . . ?
C13 C14 C15 C16 -2.1(3) . . . . ?
C19 C14 C15 C16 174.26(19) . . . . ?
C14 C15 C16 C17 -0.9(3) . . . . ?
C14 C15 C16 C20 -179.67(19) . . . . ?
C15 C16 C17 C18 2.6(3) . . . . ?
C20 C16 C17 C18 -178.65(19) . . . . ?
C16 C17 C18 C13 -1.1(3) . . . . ?
C16 C17 C18 C21 -178.15(19) . . . . ?
C14 C13 C18 C17 -2.1(3) . . . . ?
N1 C13 C18 C17 -178.99(16) . . . . ?
C14 C13 C18 C21 174.89(19) . . . . ?
N1 C13 C18 C21 -2.0(3) . . . . ?
C11 N2 C22 C23 -90.5(2) . . . . ?
Ti1 N2 C22 C23 86.8(2) . . . . ?
C11 N2 C22 C27 88.3(2) . . . . ?
Ti1 N2 C22 C27 -94.43(18) . . . . ?
C27 C22 C23 C24 2.0(3) . . . . ?
N2 C22 C23 C24 -179.30(17) . . . . ?
C27 C22 C23 C28 -176.27(19) . . . . ?
N2 C22 C23 C28 2.5(3) . . . . ?
C22 C23 C24 C25 -0.1(3) . . . . ?
C28 C23 C24 C25 178.12(19) . . . . ?
C23 C24 C25 C26 -1.6(3) . . . . ?
C23 C24 C25 C29 179.5(2) . . . . ?
C24 C25 C26 C27 1.6(3) . . . . ?
C29 C25 C26 C27 -179.47(19) . . . . ?
C25 C26 C27 C22 0.1(3) . . . . ?
C25 C26 C27 C30 -178.70(19) . . . . ?
C23 C22 C27 C26 -1.9(3) . . . . ?
N2 C22 C27 C26 179.27(16) . . . . ?
C23 C22 C27 C30 176.81(19) . . . . ?
N2 C22 C27 C30 -2.0(3) . . . . ?
